data_7223570
loop_
_publ_author_name
'Han, Shan-Shan'
'Shi, Lu-Lu'
'Li, Ke'
'Zhao, Shan'
'Li, Bao-Long'
'Wu, Bing'

_publ_section_title
;
 Syntheses, structures and luminescence of a series of coordination
 polymers constructed with 4-substituted 1,2,4-triazole and biscarboxylate
 co-ligands
;
_journal_issue 129
_journal_name_full 'RSC Adv.'
_journal_page_first 107166
_journal_paper_doi 10.1039/C5RA19936K
_journal_volume 5
_journal_year 2015
_chemical_formula_sum 'C37 H38 Cd2 N6 O12'
_chemical_formula_weight 983.53
_chemical_name_systematic
; 
 ? 
;
_space_group_IT_number 2
_symmetry_cell_setting triclinic
_symmetry_Int_Tables_number 2
_symmetry_space_group_name_Hall '-P 1'
_symmetry_space_group_name_H-M 'P -1'
_atom_sites_solution_hydrogens geom
_atom_sites_solution_primary direct
_atom_sites_solution_secondary difmap
_audit_creation_method SHELXL-97
_audit_update_record
;
2015-08-25 deposited with the CCDC.
2015-12-03 downloaded from the CCDC.
;
_cell_angle_alpha 84.763(6)
_cell_angle_beta 83.142(5)
_cell_angle_gamma 89.783(6)
_cell_formula_units_Z 2
_cell_length_a 10.4052(14)
_cell_length_b 12.1291(15)
_cell_length_c 16.213(2)
_cell_measurement_reflns_used 6921
_cell_measurement_temperature 293(2)
_cell_measurement_theta_max 25.3
_cell_measurement_theta_min 3.0
_cell_volume 2023.0(4)
_computing_cell_refinement CrystalClear
_computing_data_collection CrystalClear
_computing_data_reduction CrystalStructure
_computing_molecular_graphics 'Bruker SHELXTL'
_computing_publication_material 'Bruker SHELXTL'
_computing_structure_refinement 'SHELXL-97 (Sheldrick, 1997)'
_computing_structure_solution 'SHELXS-97 (Sheldrick, 1990)'
_diffrn_ambient_temperature 293(2)
_diffrn_detector_area_resol_mean 7.31
_diffrn_measured_fraction_theta_full 0.993
_diffrn_measured_fraction_theta_max 0.993
_diffrn_measurement_device_type 'Rigaku Mercury CCD'
_diffrn_measurement_method \w
_diffrn_radiation_monochromator graphite
_diffrn_radiation_source 'fine-focus sealed tube'
_diffrn_radiation_type MoK\a
_diffrn_radiation_wavelength 0.71070
_diffrn_reflns_av_R_equivalents 0.0408
_diffrn_reflns_av_sigmaI/netI 0.0563
_diffrn_reflns_limit_h_max 11
_diffrn_reflns_limit_h_min -12
_diffrn_reflns_limit_k_max 14
_diffrn_reflns_limit_k_min -13
_diffrn_reflns_limit_l_max 19
_diffrn_reflns_limit_l_min -19
_diffrn_reflns_number 19712
_diffrn_reflns_theta_full 25.35
_diffrn_reflns_theta_max 25.35
_diffrn_reflns_theta_min 3.02
_diffrn_standards_decay_% 0
_diffrn_standards_interval_count 0
_diffrn_standards_interval_time 0
_diffrn_standards_number 0
_exptl_absorpt_coefficient_mu 1.119
_exptl_absorpt_correction_T_max 0.8072
_exptl_absorpt_correction_T_min 0.5081
_exptl_absorpt_correction_type multi-scan
_exptl_absorpt_process_details 'Jacobson, R. (1998) Private communication'
_exptl_crystal_colour yellow
_exptl_crystal_density_diffrn 1.615
_exptl_crystal_density_method 'not measured'
_exptl_crystal_description block
_exptl_crystal_F_000 988
_exptl_crystal_size_max 0.70
_exptl_crystal_size_mid 0.30
_exptl_crystal_size_min 0.20
_refine_diff_density_max 1.593
_refine_diff_density_min -0.732
_refine_diff_density_rms 0.133
_refine_ls_extinction_method none
_refine_ls_goodness_of_fit_ref 1.087
_refine_ls_hydrogen_treatment mixed
_refine_ls_matrix_type full
_refine_ls_number_parameters 523
_refine_ls_number_reflns 7374
_refine_ls_number_restraints 4
_refine_ls_restrained_S_all 1.087
_refine_ls_R_factor_all 0.0807
_refine_ls_R_factor_gt 0.0604
_refine_ls_shift/su_max 0.001
_refine_ls_shift/su_mean 0.000
_refine_ls_structure_factor_coef Fsqd
_refine_ls_weighting_details 'calc w=1/[\s^2^(Fo^2^)+(0.0960P)^2^+2.9600P] where P=(Fo^2^+2Fc^2^)/3'
_refine_ls_weighting_scheme calc
_refine_ls_wR_factor_gt 0.1603
_refine_ls_wR_factor_ref 0.1751
_reflns_number_gt 5844
_reflns_number_total 7374
_reflns_threshold_expression >2sigma(I)
_cod_data_source_file c5ra19936k2.cif
_cod_data_source_block cd-btpm-mbda
_cod_depositor_comments
;
The following automatic conversions were performed:

'_symmetry_cell_setting' value 'Triclinic' changed to 'triclinic'
according to
/usr/data/users/saulius/crontab/automatic-downloads/rss-feeds/RSC/lib/dictionaries/cif_core.dic
dictionary named 'cif_core.dic' version 2.4.2 from 2011-04-26.

'_exptl_absorpt_correction_type' value 'Multi-scan' changed to
'multi-scan' according to
/usr/data/users/saulius/crontab/automatic-downloads/rss-feeds/RSC/lib/dictionaries/cif_core.dic
dictionary named 'cif_core.dic' version 2.4.2 from 2011-04-26.

Automatic conversion script
Id: cif_fix_values 4268 2015-11-12 08:31:59Z antanas 
;
_cod_database_code 7223570

loop_
_symmetry_equiv_pos_as_xyz
'x, y, z'
'-x, -y, -z'

loop_
_atom_site_label
_atom_site_type_symbol
_atom_site_fract_x
_atom_site_fract_y
_atom_site_fract_z
_atom_site_U_iso_or_equiv
_atom_site_adp_type
_atom_site_occupancy
_atom_site_symmetry_multiplicity
_atom_site_calc_flag
_atom_site_refinement_flags
Cd1 Cd 0.26951(4) 0.18130(4) 0.27249(3) 0.03434(17) Uani 1 1 d .
Cd2 Cd 0.52400(4) 0.36999(4) 0.31417(3) 0.03491(17) Uani 1 1 d .
O1 O 0.2313(5) 0.0028(4) 0.2498(4) 0.0604(15) Uani 1 1 d .
O2 O 0.1107(6) 0.0516(5) 0.3596(3) 0.0615(15) Uani 1 1 d .
O3 O -0.3582(5) 0.2198(4) 0.2670(3) 0.0491(13) Uani 1 1 d .
O4 O -0.5431(5) 0.1638(4) 0.3393(3) 0.0442(12) Uani 1 1 d .
O5 O 0.6741(5) 0.4806(4) 0.2172(3) 0.0510(13) Uani 1 1 d .
O6 O 0.5358(6) 0.5643(4) 0.3015(3) 0.0566(14) Uani 1 1 d .
O7 O 0.6033(5) 0.8051(4) -0.1426(3) 0.0497(13) Uani 1 1 d .
O8 O 0.5989(5) 0.6522(4) -0.2054(3) 0.0441(12) Uani 1 1 d .
O9 O 0.6387(6) 0.3636(5) 0.4272(3) 0.0536(14) Uani 1 1 d D
H1W H 0.590(6) 0.339(6) 0.473(3) 0.064 Uiso 1 1 d D
H2W H 0.701(5) 0.314(5) 0.418(5) 0.064 Uiso 1 1 d D
O10 O 0.8433(6) 0.2228(6) 0.4111(3) 0.0637(16) Uani 1 1 d D
H3W H 0.875(8) 0.201(7) 0.362(3) 0.076 Uiso 1 1 d D
O11 O 0.4931(10) 0.7031(8) 0.4229(5) 0.0784(18) Uani 0.70 1 d P
O12 O 0.7235(10) 0.9133(8) -0.0258(5) 0.0784(18) Uani 0.70 1 d P
O13 O 0.599(2) 0.8968(18) 0.4902(12) 0.0784(18) Uani 0.30 1 d P
O14 O 0.869(2) -0.0007(18) 0.4777(12) 0.0784(18) Uani 0.30 1 d P
N1 N 0.2286(5) 0.2981(5) 0.3781(3) 0.0403(13) Uani 1 1 d .
N2 N 0.3224(5) 0.3701(5) 0.3973(3) 0.0366(13) Uani 1 1 d .
N3 N 0.1543(5) 0.3707(4) 0.4918(3) 0.0342(12) Uani 1 1 d .
N4 N -0.0259(6) 0.2628(6) 1.2412(4) 0.0499(16) Uani 1 1 d .
N5 N 0.0958(5) 0.2396(5) 1.2036(3) 0.0392(14) Uani 1 1 d .
N6 N -0.0220(5) 0.2999(4) 1.1053(3) 0.0340(12) Uani 1 1 d .
C1 C -0.1822(7) 0.4459(7) 0.7876(4) 0.0452(18) Uani 1 1 d .
H1A H -0.2004 0.5244 0.7869 0.054 Uiso 1 1 calc R
H1B H -0.2634 0.4080 0.7851 0.054 Uiso 1 1 calc R
C2 C -0.0922(7) 0.4270(6) 0.7099(4) 0.0385(16) Uani 1 1 d .
C3 C -0.1397(7) 0.3808(6) 0.6447(4) 0.0387(16) Uani 1 1 d .
H3A H -0.2261 0.3590 0.6500 0.046 Uiso 1 1 calc R
C4 C -0.0596(6) 0.3663(6) 0.5709(4) 0.0388(16) Uani 1 1 d .
H4A H -0.0934 0.3397 0.5259 0.047 Uiso 1 1 calc R
C5 C 0.0697(6) 0.3920(5) 0.5659(4) 0.0341(15) Uani 1 1 d .
C6 C 0.1195(7) 0.4360(6) 0.6309(4) 0.0466(18) Uani 1 1 d .
H6A H 0.2073 0.4524 0.6275 0.056 Uiso 1 1 calc R
C7 C 0.0381(7) 0.4552(7) 0.7000(4) 0.0485(19) Uani 1 1 d .
H7A H 0.0711 0.4887 0.7424 0.058 Uiso 1 1 calc R
C8 C -0.1332(6) 0.4079(5) 0.8696(4) 0.0337(15) Uani 1 1 d .
C9 C -0.0475(7) 0.3204(6) 0.8793(4) 0.0400(16) Uani 1 1 d .
H9A H -0.0124 0.2864 0.8327 0.048 Uiso 1 1 calc R
C10 C -0.0134(7) 0.2830(6) 0.9578(4) 0.0415(16) Uani 1 1 d .
H10A H 0.0415 0.2228 0.9634 0.050 Uiso 1 1 calc R
C11 C -0.0606(6) 0.3347(5) 1.0257(4) 0.0315(14) Uani 1 1 d .
C12 C -0.1433(6) 0.4250(5) 1.0186(4) 0.0346(15) Uani 1 1 d .
H12A H -0.1732 0.4616 1.0651 0.042 Uiso 1 1 calc R
C13 C -0.1798(6) 0.4591(5) 0.9412(4) 0.0353(15) Uani 1 1 d .
H13A H -0.2371 0.5178 0.9364 0.042 Uiso 1 1 calc R
C14 C 0.1315(7) 0.3001(6) 0.4343(4) 0.0439(17) Uani 1 1 d .
H14A H 0.0559 0.2591 0.4358 0.053 Uiso 1 1 calc R
C15 C 0.2747(7) 0.4122(5) 0.4652(4) 0.0370(15) Uani 1 1 d .
H15A H 0.3171 0.4635 0.4918 0.044 Uiso 1 1 calc R
C16 C -0.0924(7) 0.2965(7) 1.1807(5) 0.0481(19) Uani 1 1 d .
H16A H -0.1792 0.3162 1.1887 0.058 Uiso 1 1 calc R
C17 C 0.0951(7) 0.2611(6) 1.1242(5) 0.0423(17) Uani 1 1 d .
H17A H 0.1657 0.2513 1.0847 0.051 Uiso 1 1 calc R
C18 C -0.0594(7) -0.0608(5) 0.2425(5) 0.0423(17) Uani 1 1 d .
C19 C -0.1841(8) -0.0418(6) 0.2793(5) 0.0472(18) Uani 1 1 d .
H19A H -0.2043 -0.0589 0.3365 0.057 Uiso 1 1 calc R
C20 C -0.2795(7) 0.0022(6) 0.2330(5) 0.0455(18) Uani 1 1 d .
C21 C -0.2493(8) 0.0275(7) 0.1495(5) 0.054(2) Uani 1 1 d .
H21A H -0.3123 0.0560 0.1176 0.065 Uiso 1 1 calc R
C22 C -0.1238(9) 0.0107(7) 0.1117(5) 0.060(2) Uani 1 1 d .
H22A H -0.1032 0.0286 0.0546 0.072 Uiso 1 1 calc R
C23 C -0.0306(8) -0.0322(6) 0.1587(5) 0.053(2) Uani 1 1 d .
H23A H 0.0531 -0.0419 0.1332 0.064 Uiso 1 1 calc R
C24 C 0.0436(8) -0.1055(6) 0.2927(5) 0.052(2) Uani 1 1 d .
H24A H 0.0910 -0.1629 0.2643 0.063 Uiso 1 1 calc R
H24B H 0.0043 -0.1382 0.3466 0.063 Uiso 1 1 calc R
C25 C 0.1361(8) -0.0127(6) 0.3046(5) 0.0466(18) Uani 1 1 d .
C26 C -0.4111(7) 0.0253(6) 0.2770(5) 0.0510(19) Uani 1 1 d .
H26A H -0.4234 -0.0211 0.3293 0.061 Uiso 1 1 calc R
H26B H -0.4758 0.0035 0.2431 0.061 Uiso 1 1 calc R
C27 C -0.4360(6) 0.1443(6) 0.2953(4) 0.0395(16) Uani 1 1 d .
C28 C 0.5668(7) 0.7163(5) 0.1393(4) 0.0378(16) Uani 1 1 d .
C29 C 0.5657(7) 0.6723(5) 0.0625(4) 0.0380(15) Uani 1 1 d .
H29A H 0.6286 0.6211 0.0467 0.046 Uiso 1 1 calc R
C30 C 0.4752(7) 0.7020(6) 0.0095(4) 0.0418(17) Uani 1 1 d .
C31 C 0.3819(8) 0.7794(7) 0.0328(5) 0.055(2) Uani 1 1 d .
H31A H 0.3195 0.8006 -0.0019 0.066 Uiso 1 1 calc R
C32 C 0.3829(9) 0.8247(7) 0.1087(6) 0.062(2) Uani 1 1 d .
H32A H 0.3220 0.8778 0.1237 0.075 Uiso 1 1 calc R
C33 C 0.4726(9) 0.7922(6) 0.1617(5) 0.053(2) Uani 1 1 d .
H33A H 0.4698 0.8215 0.2129 0.063 Uiso 1 1 calc R
C34 C 0.6662(8) 0.6778(6) 0.1959(5) 0.053(2) Uani 1 1 d .
H34A H 0.6745 0.7315 0.2357 0.064 Uiso 1 1 calc R
H34B H 0.7498 0.6709 0.1632 0.064 Uiso 1 1 calc R
C35 C 0.6241(7) 0.5656(6) 0.2421(4) 0.0438(18) Uani 1 1 d .
C36 C 0.4764(7) 0.6516(7) -0.0725(5) 0.0495(19) Uani 1 1 d .
H36A H 0.5016 0.5746 -0.0645 0.059 Uiso 1 1 calc R
H36B H 0.3891 0.6529 -0.0878 0.059 Uiso 1 1 calc R
C37 C 0.5651(7) 0.7078(6) -0.1435(4) 0.0389(16) Uani 1 1 d .

loop_
_atom_site_aniso_label
_atom_site_aniso_U_11
_atom_site_aniso_U_22
_atom_site_aniso_U_33
_atom_site_aniso_U_23
_atom_site_aniso_U_13
_atom_site_aniso_U_12
Cd1 0.0297(3) 0.0456(3) 0.0275(3) -0.0051(2) -0.0011(2) -0.0007(2)
Cd2 0.0308(3) 0.0410(3) 0.0321(3) -0.0050(2) 0.0008(2) -0.0007(2)
O1 0.050(3) 0.055(3) 0.075(4) -0.017(3) 0.004(3) -0.001(3)
O2 0.073(4) 0.071(4) 0.043(3) -0.013(3) -0.009(3) 0.003(3)
O3 0.039(3) 0.043(3) 0.064(4) -0.008(2) 0.000(3) 0.001(2)
O4 0.035(3) 0.060(3) 0.038(3) -0.008(2) -0.005(2) 0.006(2)
O5 0.048(3) 0.045(3) 0.058(3) -0.008(3) 0.003(3) -0.002(2)
O6 0.071(4) 0.045(3) 0.048(3) 0.004(2) 0.008(3) -0.002(3)
O7 0.050(3) 0.056(3) 0.040(3) -0.004(2) 0.006(2) -0.016(3)
O8 0.037(3) 0.063(3) 0.033(3) -0.006(2) -0.005(2) 0.007(2)
O9 0.052(3) 0.067(4) 0.043(3) -0.004(3) -0.011(3) -0.004(3)
O10 0.049(3) 0.107(5) 0.036(3) -0.012(3) -0.002(3) 0.002(3)
O11 0.114(5) 0.083(4) 0.036(3) -0.017(3) 0.007(3) -0.014(4)
O12 0.114(5) 0.083(4) 0.036(3) -0.017(3) 0.007(3) -0.014(4)
O13 0.114(5) 0.083(4) 0.036(3) -0.017(3) 0.007(3) -0.014(4)
O14 0.114(5) 0.083(4) 0.036(3) -0.017(3) 0.007(3) -0.014(4)
N1 0.036(3) 0.061(4) 0.024(3) -0.012(3) 0.002(2) 0.001(3)
N2 0.027(3) 0.047(3) 0.035(3) -0.010(3) 0.002(2) -0.004(2)
N3 0.032(3) 0.043(3) 0.027(3) -0.005(2) -0.001(2) -0.002(2)
N4 0.035(3) 0.077(5) 0.035(3) 0.001(3) 0.001(3) 0.012(3)
N5 0.037(3) 0.049(3) 0.033(3) -0.005(3) -0.007(3) 0.004(3)
N6 0.033(3) 0.042(3) 0.027(3) -0.007(2) -0.002(2) 0.005(2)
C1 0.036(4) 0.068(5) 0.031(4) -0.008(3) 0.001(3) 0.009(4)
C2 0.043(4) 0.042(4) 0.029(4) -0.006(3) 0.001(3) 0.013(3)
C3 0.031(3) 0.048(4) 0.036(4) -0.003(3) -0.002(3) 0.006(3)
C4 0.034(4) 0.052(4) 0.032(4) -0.011(3) -0.005(3) 0.000(3)
C5 0.039(4) 0.034(3) 0.029(3) -0.001(3) -0.001(3) 0.001(3)
C6 0.037(4) 0.067(5) 0.037(4) -0.016(4) -0.001(3) -0.010(4)
C7 0.048(4) 0.066(5) 0.032(4) -0.013(3) 0.000(3) -0.003(4)
C8 0.034(3) 0.039(4) 0.026(3) 0.002(3) 0.001(3) -0.001(3)
C9 0.037(4) 0.050(4) 0.033(4) -0.012(3) -0.002(3) 0.009(3)
C10 0.039(4) 0.043(4) 0.043(4) -0.006(3) -0.004(3) 0.010(3)
C11 0.026(3) 0.038(4) 0.029(3) -0.003(3) 0.001(3) -0.002(3)
C12 0.036(4) 0.045(4) 0.023(3) -0.011(3) 0.002(3) 0.006(3)
C13 0.030(3) 0.039(4) 0.036(4) -0.009(3) 0.004(3) 0.004(3)
C14 0.035(4) 0.060(5) 0.036(4) -0.012(3) 0.005(3) -0.007(3)
C15 0.038(4) 0.039(4) 0.033(4) -0.002(3) 0.000(3) -0.003(3)
C16 0.034(4) 0.065(5) 0.041(4) 0.006(4) 0.002(3) 0.010(4)
C17 0.037(4) 0.050(4) 0.040(4) -0.005(3) -0.002(3) 0.004(3)
C18 0.045(4) 0.027(3) 0.056(5) -0.009(3) -0.008(4) 0.000(3)
C19 0.052(5) 0.044(4) 0.044(4) -0.004(3) 0.002(4) -0.002(4)
C20 0.043(4) 0.038(4) 0.056(5) -0.005(3) -0.006(4) 0.000(3)
C21 0.056(5) 0.055(5) 0.052(5) -0.003(4) -0.013(4) 0.015(4)
C22 0.071(6) 0.068(6) 0.040(5) -0.009(4) 0.001(4) 0.014(5)
C23 0.050(5) 0.050(5) 0.059(5) -0.013(4) 0.003(4) 0.009(4)
C24 0.050(5) 0.039(4) 0.068(6) -0.002(4) -0.012(4) -0.003(4)
C25 0.049(5) 0.043(4) 0.047(5) 0.005(3) -0.011(4) 0.001(3)
C26 0.042(4) 0.041(4) 0.067(6) 0.000(4) -0.002(4) 0.003(3)
C27 0.031(4) 0.051(4) 0.039(4) -0.010(3) -0.009(3) 0.008(3)
C28 0.043(4) 0.033(4) 0.035(4) 0.000(3) 0.002(3) -0.008(3)
C29 0.039(4) 0.039(4) 0.035(4) -0.006(3) 0.004(3) -0.004(3)
C30 0.042(4) 0.048(4) 0.032(4) 0.003(3) 0.005(3) -0.009(3)
C31 0.048(5) 0.065(5) 0.049(5) 0.007(4) -0.005(4) 0.003(4)
C32 0.065(6) 0.054(5) 0.066(6) -0.018(4) 0.010(5) 0.015(4)
C33 0.075(6) 0.049(4) 0.034(4) -0.008(3) -0.005(4) 0.003(4)
C34 0.064(5) 0.048(4) 0.046(5) 0.005(3) -0.006(4) -0.020(4)
C35 0.045(4) 0.055(5) 0.033(4) 0.000(3) -0.012(3) -0.013(4)
C36 0.045(4) 0.059(5) 0.042(4) -0.006(4) 0.005(3) -0.019(4)
C37 0.033(4) 0.057(5) 0.026(4) -0.003(3) -0.001(3) 0.003(3)

loop_
_atom_type_symbol
_atom_type_description
_atom_type_scat_dispersion_real
_atom_type_scat_dispersion_imag
_atom_type_scat_source
C C 0.0033 0.0016 'International Tables Vol C Tables 4.2.6.8 and 6.1.1.4'
H H 0.0000 0.0000 'International Tables Vol C Tables 4.2.6.8 and 6.1.1.4'
N N 0.0061 0.0033 'International Tables Vol C Tables 4.2.6.8 and 6.1.1.4'
O O 0.0106 0.0060 'International Tables Vol C Tables 4.2.6.8 and 6.1.1.4'
Cd Cd -0.8075 1.2024 'International Tables Vol C Tables 4.2.6.8 and 6.1.1.4'

loop_
_geom_angle_atom_site_label_1
_geom_angle_atom_site_label_2
_geom_angle_atom_site_label_3
_geom_angle
_geom_angle_site_symmetry_1
_geom_angle_site_symmetry_3
O1 Cd1 N5 90.6(2) . 1_554
O1 Cd1 N1 138.9(2) . .
N5 Cd1 N1 95.3(2) 1_554 .
O1 Cd1 O4 101.65(19) . 1_655
N5 Cd1 O4 167.36(19) 1_554 1_655
N1 Cd1 O4 77.39(19) . 1_655
O1 Cd1 O7 86.4(2) . 2_665
N5 Cd1 O7 87.83(19) 1_554 2_665
N1 Cd1 O7 134.31(19) . 2_665
O4 Cd1 O7 89.98(18) 1_655 2_665
O1 Cd1 O2 54.04(19) . .
N5 Cd1 O2 85.34(19) 1_554 .
N1 Cd1 O2 85.92(19) . .
O4 Cd1 O2 104.20(18) 1_655 .
O7 Cd1 O2 139.68(18) 2_665 .
O1 Cd1 O8 139.77(19) . 2_665
N5 Cd1 O8 90.64(17) 1_554 2_665
N1 Cd1 O8 80.89(18) . 2_665
O4 Cd1 O8 78.10(16) 1_655 2_665
O7 Cd1 O8 53.47(16) 2_665 2_665
O2 Cd1 O8 165.80(18) . 2_665
O9 Cd2 O3 89.4(2) . 1_655
O9 Cd2 O8 171.23(19) . 2_665
O3 Cd2 O8 85.24(18) 1_655 2_665
O9 Cd2 O6 90.1(2) . .
O3 Cd2 O6 139.30(19) 1_655 .
O8 Cd2 O6 98.49(19) 2_665 .
O9 Cd2 N2 93.3(2) . .
O3 Cd2 N2 128.70(18) 1_655 .
O8 Cd2 N2 84.68(18) 2_665 .
O6 Cd2 N2 91.95(19) . .
O9 Cd2 O5 97.92(19) . .
O3 Cd2 O5 85.24(18) 1_655 .
O8 Cd2 O5 88.59(18) 2_665 .
O6 Cd2 O5 54.57(18) . .
N2 Cd2 O5 144.43(19) . .
O9 Cd2 O4 94.06(18) . 1_655
O3 Cd2 O4 53.07(16) 1_655 1_655
O8 Cd2 O4 77.17(17) 2_665 1_655
O6 Cd2 O4 167.11(18) . 1_655
N2 Cd2 O4 75.65(17) . 1_655
O5 Cd2 O4 136.44(16) . 1_655
C25 O1 Cd1 96.3(5) . .
C25 O2 Cd1 86.0(5) . .
C27 O3 Cd2 99.0(4) . 1_455
C27 O4 Cd1 118.2(4) . 1_455
C27 O4 Cd2 86.2(4) . 1_455
Cd1 O4 Cd2 96.25(17) 1_455 1_455
C35 O5 Cd2 90.2(4) . .
C35 O6 Cd2 92.2(5) . .
C37 O7 Cd1 97.3(4) . 2_665
C37 O8 Cd2 125.2(4) . 2_665
C37 O8 Cd1 88.0(4) . 2_665
Cd2 O8 Cd1 97.86(17) 2_665 2_665
Cd2 O9 H1W 111(6) . .
Cd2 O9 H2W 106(5) . .
H1W O9 H2W 107(3) . .
C14 N1 N2 107.6(5) . .
C14 N1 Cd1 129.5(5) . .
N2 N1 Cd1 122.2(4) . .
C15 N2 N1 106.6(5) . .
C15 N2 Cd2 136.8(5) . .
N1 N2 Cd2 116.1(4) . .
C15 N3 C14 104.6(5) . .
C15 N3 C5 128.5(5) . .
C14 N3 C5 126.8(6) . .
C16 N4 N5 105.7(6) . .
C17 N5 N4 107.3(6) . .
C17 N5 Cd1 127.2(5) . 1_556
N4 N5 Cd1 125.5(4) . 1_556
C16 N6 C17 102.6(6) . .
C16 N6 C11 128.6(6) . .
C17 N6 C11 128.8(6) . .
C8 C1 C2 115.8(6) . .
C8 C1 H1A 108.3 . .
C2 C1 H1A 108.3 . .
C8 C1 H1B 108.3 . .
C2 C1 H1B 108.3 . .
H1A C1 H1B 107.4 . .
C3 C2 C7 117.4(6) . .
C3 C2 C1 119.7(6) . .
C7 C2 C1 122.8(6) . .
C2 C3 C4 120.9(6) . .
C2 C3 H3A 119.5 . .
C4 C3 H3A 119.5 . .
C5 C4 C3 118.9(6) . .
C5 C4 H4A 120.5 . .
C3 C4 H4A 120.5 . .
C4 C5 C6 120.9(6) . .
C4 C5 N3 119.2(6) . .
C6 C5 N3 120.0(6) . .
C7 C6 C5 118.9(7) . .
C7 C6 H6A 120.5 . .
C5 C6 H6A 120.5 . .
C6 C7 C2 122.8(7) . .
C6 C7 H7A 118.6 . .
C2 C7 H7A 118.6 . .
C9 C8 C13 117.2(6) . .
C9 C8 C1 123.6(6) . .
C13 C8 C1 119.1(6) . .
C8 C9 C10 121.2(6) . .
C8 C9 H9A 119.4 . .
C10 C9 H9A 119.4 . .
C11 C10 C9 119.8(6) . .
C11 C10 H10A 120.1 . .
C9 C10 H10A 120.1 . .
C10 C11 C12 121.0(6) . .
C10 C11 N6 120.1(6) . .
C12 C11 N6 118.8(6) . .
C13 C12 C11 118.7(6) . .
C13 C12 H12A 120.7 . .
C11 C12 H12A 120.7 . .
C12 C13 C8 122.0(6) . .
C12 C13 H13A 119.0 . .
C8 C13 H13A 119.0 . .
N1 C14 N3 110.7(6) . .
N1 C14 H14A 124.7 . .
N3 C14 H14A 124.7 . .
N2 C15 N3 110.5(6) . .
N2 C15 H15A 124.7 . .
N3 C15 H15A 124.7 . .
N4 C16 N6 112.7(6) . .
N4 C16 H16A 123.7 . .
N6 C16 H16A 123.7 . .
N5 C17 N6 111.7(6) . .
N5 C17 H17A 124.2 . .
N6 C17 H17A 124.2 . .
C23 C18 C19 118.2(7) . .
C23 C18 C24 120.1(7) . .
C19 C18 C24 121.6(7) . .
C20 C19 C18 121.8(7) . .
C20 C19 H19A 119.1 . .
C18 C19 H19A 119.1 . .
C21 C20 C19 118.9(7) . .
C21 C20 C26 121.7(7) . .
C19 C20 C26 119.3(7) . .
C20 C21 C22 120.1(8) . .
C20 C21 H21A 119.9 . .
C22 C21 H21A 119.9 . .
C23 C22 C21 120.1(8) . .
C23 C22 H22A 120.0 . .
C21 C22 H22A 120.0 . .
C18 C23 C22 120.9(8) . .
C18 C23 H23A 119.5 . .
C22 C23 H23A 119.5 . .
C18 C24 C25 109.9(6) . .
C18 C24 H24A 109.7 . .
C25 C24 H24A 109.7 . .
C18 C24 H24B 109.7 . .
C25 C24 H24B 109.7 . .
H24A C24 H24B 108.2 . .
O2 C25 O1 121.8(7) . .
O2 C25 C24 121.9(8) . .
O1 C25 C24 115.8(7) . .
O2 C25 Cd1 66.8(4) . .
O1 C25 Cd1 56.4(4) . .
C24 C25 Cd1 158.9(5) . .
C20 C26 C27 115.9(6) . .
C20 C26 H26A 108.3 . .
C27 C26 H26A 108.3 . .
C20 C26 H26B 108.3 . .
C27 C26 H26B 108.3 . .
H26A C26 H26B 107.4 . .
O3 C27 O4 121.6(7) . .
O3 C27 C26 121.6(6) . .
O4 C27 C26 116.8(6) . .
C33 C28 C29 118.0(7) . .
C33 C28 C34 122.0(7) . .
C29 C28 C34 119.9(7) . .
C30 C29 C28 122.4(7) . .
C30 C29 H29A 118.8 . .
C28 C29 H29A 118.8 . .
C29 C30 C31 118.7(7) . .
C29 C30 C36 120.8(7) . .
C31 C30 C36 120.5(7) . .
C30 C31 C32 119.4(8) . .
C30 C31 H31A 120.3 . .
C32 C31 H31A 120.3 . .
C33 C32 C31 121.1(8) . .
C33 C32 H32A 119.4 . .
C31 C32 H32A 119.4 . .
C32 C33 C28 120.3(7) . .
C32 C33 H33A 119.8 . .
C28 C33 H33A 119.8 . .
C28 C34 C35 109.3(6) . .
C28 C34 H34A 109.8 . .
C35 C34 H34A 109.8 . .
C28 C34 H34B 109.8 . .
C35 C34 H34B 109.8 . .
H34A C34 H34B 108.3 . .
O5 C35 O6 122.8(7) . .
O5 C35 C34 119.1(7) . .
O6 C35 C34 118.0(7) . .
O5 C35 Cd2 62.6(4) . .
O6 C35 Cd2 60.3(4) . .
C34 C35 Cd2 173.1(5) . .
C37 C36 C30 114.9(6) . .
C37 C36 H36A 108.5 . .
C30 C36 H36A 108.5 . .
C37 C36 H36B 108.5 . .
C30 C36 H36B 108.5 . .
H36A C36 H36B 107.5 . .
O7 C37 O8 121.3(6) . .
O7 C37 C36 121.7(6) . .
O8 C37 C36 117.0(6) . .

loop_
_geom_bond_atom_site_label_1
_geom_bond_atom_site_label_2
_geom_bond_distance
_geom_bond_site_symmetry_2
Cd1 O1 2.273(5) .
Cd1 N5 2.311(5) 1_554
Cd1 N1 2.320(5) .
Cd1 O4 2.341(5) 1_655
Cd1 O7 2.343(5) 2_665
Cd1 O2 2.501(6) .
Cd1 O8 2.529(5) 2_665
Cd2 O9 2.298(5) .
Cd2 O3 2.328(5) 1_655
Cd2 O8 2.334(5) 2_665
Cd2 O6 2.349(5) .
Cd2 N2 2.354(5) .
Cd2 O5 2.399(5) .
Cd2 O4 2.582(5) 1_655
O1 C25 1.252(9) .
O2 C25 1.242(9) .
O3 C27 1.243(8) .
O3 Cd2 2.328(5) 1_455
O4 C27 1.282(8) .
O4 Cd1 2.341(5) 1_455
O4 Cd2 2.582(5) 1_455
O5 C35 1.232(9) .
O6 C35 1.247(9) .
O7 C37 1.249(8) .
O7 Cd1 2.343(5) 2_665
O8 C37 1.273(8) .
O8 Cd2 2.334(5) 2_665
O8 Cd1 2.529(5) 2_665
O9 H1W 0.87(2) .
O9 H2W 0.89(2) .
O10 H3W 0.88(2) .
N1 C14 1.280(8) .
N1 N2 1.394(7) .
N2 C15 1.299(8) .
N3 C15 1.358(8) .
N3 C14 1.362(9) .
N3 C5 1.445(8) .
N4 C16 1.302(9) .
N4 N5 1.378(8) .
N5 C17 1.291(9) .
N5 Cd1 2.311(5) 1_556
N6 C16 1.345(9) .
N6 C17 1.363(9) .
N6 C11 1.425(8) .
C1 C8 1.513(9) .
C1 C2 1.511(9) .
C1 H1A 0.9700 .
C1 H1B 0.9700 .
C2 C3 1.382(9) .
C2 C7 1.386(10) .
C3 C4 1.399(9) .
C3 H3A 0.9300 .
C4 C5 1.374(9) .
C4 H4A 0.9300 .
C5 C6 1.378(9) .
C6 C7 1.359(10) .
C6 H6A 0.9300 .
C7 H7A 0.9300 .
C8 C9 1.393(9) .
C8 C13 1.401(9) .
C9 C10 1.397(10) .
C9 H9A 0.9300 .
C10 C11 1.357(9) .
C10 H10A 0.9300 .
C11 C12 1.396(9) .
C12 C13 1.382(9) .
C12 H12A 0.9300 .
C13 H13A 0.9300 .
C14 H14A 0.9300 .
C15 H15A 0.9300 .
C16 H16A 0.9300 .
C17 H17A 0.9300 .
C18 C23 1.368(11) .
C18 C19 1.390(10) .
C18 C24 1.492(10) .
C19 C20 1.390(11) .
C19 H19A 0.9300 .
C20 C21 1.359(11) .
C20 C26 1.505(10) .
C21 C22 1.398(12) .
C21 H21A 0.9300 .
C22 C23 1.376(12) .
C22 H22A 0.9300 .
C23 H23A 0.9300 .
C24 C25 1.525(10) .
C24 H24A 0.9700 .
C24 H24B 0.9700 .
C26 C27 1.515(10) .
C26 H26A 0.9700 .
C26 H26B 0.9700 .
C28 C33 1.382(10) .
C28 C29 1.400(9) .
C28 C34 1.509(11) .
C29 C30 1.374(10) .
C29 H29A 0.9300 .
C30 C31 1.391(11) .
C30 C36 1.512(10) .
C31 C32 1.393(12) .
C31 H31A 0.9300 .
C32 C33 1.375(12) .
C32 H32A 0.9300 .
C33 H33A 0.9300 .
C34 C35 1.532(10) .
C34 H34A 0.9700 .
C34 H34B 0.9700 .
C36 C37 1.500(9) .
C36 H36A 0.9700 .
C36 H36B 0.9700 .

loop_
_geom_hbond_atom_site_label_D
_geom_hbond_atom_site_label_H
_geom_hbond_atom_site_label_A
_geom_hbond_distance_DH
_geom_hbond_distance_HA
_geom_hbond_distance_DA
_geom_hbond_angle_DHA
_geom_hbond_site_symmetry_A
O9 H1W O11 0.87(2) 1.84(3) 2.701(10) 171(9) 2_666
O9 H2W O10 0.89(2) 1.84(3) 2.727(8) 171(8) .
O10 H3W N4 0.88(2) 2.17(6) 2.922(8) 142(8) 1_654

loop_
_geom_torsion_atom_site_label_1
_geom_torsion_atom_site_label_2
_geom_torsion_atom_site_label_3
_geom_torsion_atom_site_label_4
_geom_torsion
_geom_torsion_site_symmetry_1
_geom_torsion_site_symmetry_4
N5 Cd1 O1 C25 -76.2(5) 1_554 .
N1 Cd1 O1 C25 22.6(6) . .
O4 Cd1 O1 C25 106.7(5) 1_655 .
O7 Cd1 O1 C25 -164.0(5) 2_665 .
O2 Cd1 O1 C25 7.5(4) . .
O8 Cd1 O1 C25 -168.0(4) 2_665 .
O1 Cd1 O2 C25 -7.6(4) . .
N5 Cd1 O2 C25 86.6(5) 1_554 .
N1 Cd1 O2 C25 -177.7(5) . .
O4 Cd1 O2 C25 -101.8(5) 1_655 .
O7 Cd1 O2 C25 5.5(6) 2_665 .
O8 Cd1 O2 C25 160.6(6) 2_665 .
O9 Cd2 O5 C35 -86.8(4) . .
O3 Cd2 O5 C35 -175.5(4) 1_655 .
O8 Cd2 O5 C35 99.1(4) 2_665 .
O6 Cd2 O5 C35 -2.3(4) . .
N2 Cd2 O5 C35 20.3(6) . .
O4 Cd2 O5 C35 168.8(4) 1_655 .
O9 Cd2 O6 C35 102.0(5) . .
O3 Cd2 O6 C35 12.7(6) 1_655 .
O8 Cd2 O6 C35 -79.8(4) 2_665 .
N2 Cd2 O6 C35 -164.8(4) . .
O5 Cd2 O6 C35 2.3(4) . .
O4 Cd2 O6 C35 -149.1(7) 1_655 .
O1 Cd1 N1 C14 -33.0(8) . .
N5 Cd1 N1 C14 64.1(7) 1_554 .
O4 Cd1 N1 C14 -126.4(7) 1_655 .
O7 Cd1 N1 C14 156.3(6) 2_665 .
O2 Cd1 N1 C14 -20.8(7) . .
O8 Cd1 N1 C14 153.9(7) 2_665 .
C25 Cd1 N1 C14 -22.0(7) . .
O1 Cd1 N1 N2 136.6(5) . .
N5 Cd1 N1 N2 -126.2(5) 1_554 .
O4 Cd1 N1 N2 43.3(5) 1_655 .
O7 Cd1 N1 N2 -34.1(6) 2_665 .
O2 Cd1 N1 N2 148.8(5) . .
O8 Cd1 N1 N2 -36.4(5) 2_665 .
C25 Cd1 N1 N2 147.7(5) . .
C14 N1 N2 C15 -0.2(8) . .
Cd1 N1 N2 C15 -171.9(4) . .
C14 N1 N2 Cd2 173.1(5) . .
Cd1 N1 N2 Cd2 1.5(6) . .
O9 Cd2 N2 C15 36.7(7) . .
O3 Cd2 N2 C15 128.6(6) 1_655 .
O8 Cd2 N2 C15 -151.9(7) 2_665 .
O6 Cd2 N2 C15 -53.5(7) . .
O5 Cd2 N2 C15 -71.8(8) . .
O4 Cd2 N2 C15 130.1(7) 1_655 .
C35 Cd2 N2 C15 -61.4(7) . .
O9 Cd2 N2 N1 -134.0(4) . .
O3 Cd2 N2 N1 -42.1(5) 1_655 .
O8 Cd2 N2 N1 37.4(4) 2_665 .
O6 Cd2 N2 N1 135.8(5) . .
O5 Cd2 N2 N1 117.5(5) . .
O4 Cd2 N2 N1 -40.6(4) 1_655 .
C35 Cd2 N2 N1 127.9(4) . .
C16 N4 N5 C17 0.3(8) . .
C16 N4 N5 Cd1 177.7(5) . 1_556
C8 C1 C2 C3 133.0(7) . .
C8 C1 C2 C7 -47.8(10) . .
C7 C2 C3 C4 -1.8(10) . .
C1 C2 C3 C4 177.5(7) . .
C2 C3 C4 C5 4.3(10) . .
C3 C4 C5 C6 -2.9(10) . .
C3 C4 C5 N3 176.2(6) . .
C15 N3 C5 C4 162.8(6) . .
C14 N3 C5 C4 -19.9(10) . .
C15 N3 C5 C6 -18.1(10) . .
C14 N3 C5 C6 159.2(7) . .
C4 C5 C6 C7 -0.9(11) . .
N3 C5 C6 C7 -179.9(7) . .
C5 C6 C7 C2 3.5(12) . .
C3 C2 C7 C6 -2.2(11) . .
C1 C2 C7 C6 178.6(7) . .
C2 C1 C8 C9 -28.8(10) . .
C2 C1 C8 C13 154.2(6) . .
C13 C8 C9 C10 2.3(10) . .
C1 C8 C9 C10 -174.8(7) . .
C8 C9 C10 C11 -2.3(11) . .
C9 C10 C11 C12 0.1(10) . .
C9 C10 C11 N6 -177.4(6) . .
C16 N6 C11 C10 -144.5(7) . .
C17 N6 C11 C10 35.0(10) . .
C16 N6 C11 C12 38.0(10) . .
C17 N6 C11 C12 -142.5(7) . .
C10 C11 C12 C13 2.0(9) . .
N6 C11 C12 C13 179.5(6) . .
C11 C12 C13 C8 -2.0(10) . .
C9 C8 C13 C12 -0.1(10) . .
C1 C8 C13 C12 177.1(6) . .
N2 N1 C14 N3 0.0(8) . .
Cd1 N1 C14 N3 170.8(4) . .
C15 N3 C14 N1 0.2(8) . .
C5 N3 C14 N1 -177.6(6) . .
N1 N2 C15 N3 0.4(7) . .
Cd2 N2 C15 N3 -170.9(5) . .
C14 N3 C15 N2 -0.4(8) . .
C5 N3 C15 N2 177.4(6) . .
N5 N4 C16 N6 -1.5(9) . .
C17 N6 C16 N4 2.0(9) . .
C11 N6 C16 N4 -178.4(7) . .
N4 N5 C17 N6 0.9(8) . .
Cd1 N5 C17 N6 -176.4(4) 1_556 .
C16 N6 C17 N5 -1.7(8) . .
C11 N6 C17 N5 178.6(6) . .
C23 C18 C19 C20 1.8(11) . .
C24 C18 C19 C20 178.5(7) . .
C18 C19 C20 C21 -0.3(11) . .
C18 C19 C20 C26 -177.5(7) . .
C19 C20 C21 C22 -0.9(12) . .
C26 C20 C21 C22 176.3(7) . .
C20 C21 C22 C23 0.5(13) . .
C19 C18 C23 C22 -2.2(11) . .
C24 C18 C23 C22 -179.0(7) . .
C21 C22 C23 C18 1.1(13) . .
C23 C18 C24 C25 73.2(9) . .
C19 C18 C24 C25 -103.5(8) . .
Cd1 O2 C25 O1 13.2(7) . .
Cd1 O2 C25 C24 -158.3(7) . .
Cd1 O1 C25 O2 -14.6(8) . .
Cd1 O1 C25 C24 157.3(5) . .
C18 C24 C25 O2 81.9(9) . .
C18 C24 C25 O1 -89.9(8) . .
C18 C24 C25 Cd1 -27.1(19) . .
O1 Cd1 C25 O2 166.6(8) . .
N5 Cd1 C25 O2 -90.9(5) 1_554 .
N1 Cd1 C25 O2 2.5(5) . .
O4 Cd1 C25 O2 86.1(5) 1_655 .
O7 Cd1 C25 O2 -176.1(4) 2_665 .
O8 Cd1 C25 O2 -161.0(6) 2_665 .
N5 Cd1 C25 O1 102.6(5) 1_554 .
N1 Cd1 C25 O1 -164.1(5) . .
O4 Cd1 C25 O1 -80.4(5) 1_655 .
O7 Cd1 C25 O1 17.3(5) 2_665 .
O2 Cd1 C25 O1 -166.6(8) . .
O8 Cd1 C25 O1 32.5(10) 2_665 .
O1 Cd1 C25 C24 -74.3(16) . .
N5 Cd1 C25 C24 28.3(16) 1_554 .
N1 Cd1 C25 C24 121.7(16) . .
O4 Cd1 C25 C24 -154.7(16) 1_655 .
O7 Cd1 C25 C24 -57.0(16) 2_665 .
O2 Cd1 C25 C24 119.2(18) . .
O8 Cd1 C25 C24 -42(2) 2_665 .
C21 C20 C26 C27 -78.4(10) . .
C19 C20 C26 C27 98.7(8) . .
Cd2 O3 C27 O4 -2.3(7) 1_455 .
Cd2 O3 C27 C26 175.5(6) 1_455 .
Cd1 O4 C27 O3 97.1(7) 1_455 .
Cd2 O4 C27 O3 2.0(7) 1_455 .
Cd1 O4 C27 C26 -80.7(7) 1_455 .
Cd2 O4 C27 C26 -175.8(6) 1_455 .
C20 C26 C27 O3 8.2(11) . .
C20 C26 C27 O4 -173.9(6) . .
C33 C28 C29 C30 0.1(10) . .
C34 C28 C29 C30 178.1(6) . .
C28 C29 C30 C31 0.5(10) . .
C28 C29 C30 C36 -179.3(6) . .
C29 C30 C31 C32 0.2(11) . .
C36 C30 C31 C32 -180.0(7) . .
C30 C31 C32 C33 -1.6(13) . .
C31 C32 C33 C28 2.2(13) . .
C29 C28 C33 C32 -1.4(11) . .
C34 C28 C33 C32 -179.5(7) . .
C33 C28 C34 C35 99.0(8) . .
C29 C28 C34 C35 -79.0(8) . .
Cd2 O5 C35 O6 4.3(7) . .
Cd2 O5 C35 C34 -172.4(6) . .
Cd2 O6 C35 O5 -4.3(8) . .
Cd2 O6 C35 C34 172.4(6) . .
C28 C34 C35 O5 100.7(8) . .
C28 C34 C35 O6 -76.1(8) . .
O9 Cd2 C35 O5 96.5(4) . .
O3 Cd2 C35 O5 4.8(5) 1_655 .
O8 Cd2 C35 O5 -81.2(4) 2_665 .
O6 Cd2 C35 O5 175.9(7) . .
N2 Cd2 C35 O5 -166.7(4) . .
O4 Cd2 C35 O5 -26.4(9) 1_655 .
O9 Cd2 C35 O6 -79.4(5) . .
O3 Cd2 C35 O6 -171.1(4) 1_655 .
O8 Cd2 C35 O6 102.9(4) 2_665 .
N2 Cd2 C35 O6 17.4(5) . .
O5 Cd2 C35 O6 -175.9(7) . .
O4 Cd2 C35 O6 157.7(5) 1_655 .
C29 C30 C36 C37 -85.1(9) . .
C31 C30 C36 C37 95.1(8) . .
Cd1 O7 C37 O8 -0.8(7) 2_665 .
Cd1 O7 C37 C36 179.8(6) 2_665 .
Cd2 O8 C37 O7 -97.5(7) 2_665 .
Cd1 O8 C37 O7 0.7(7) 2_665 .
Cd2 O8 C37 C36 82.0(7) 2_665 .
Cd1 O8 C37 C36 -179.8(6) 2_665 .
C30 C36 C37 O7 -20.6(11) . .
C30 C36 C37 O8 159.9(6) . .
